data_1574674
loop_
_publ_author_name
'Li, Ying-Lin'
'Li, Ning'
'Mei, Zhi-Bin'
'Li, Jun-Rong'
'Yao, Su-Juan'
'Yu, Fei'
'Li, Shun-Li'
'Lin, Jiao-Min'
'Liu, Jiang'
'Lan, Ya-Qian'

_publ_section_title
;
 Achieving highly efficient carbon radical-mediated cross-coupling
 reaction in a confined radical microenvironment within a metal--organic
 framework
;
_journal_issue 26
_journal_name_full 'Chemical Science'
_journal_page_first 11939
_journal_page_last 11948
_journal_paper_doi 10.1039/D5SC01242B
_journal_volume 16
_journal_year 2025
_chemical_formula_moiety 'C21 H6 N3 O10 Zr, C14 H6 N2 O6, 1.8[C3H7NO]'
_chemical_formula_sum 'C35 H12 N5 O16 Zr'
_chemical_formula_weight 849.72
_space_group_crystal_system monoclinic
_space_group_IT_number 14
_space_group_name_Hall '-P 2ybc'
_space_group_name_H-M_alt 'P 1 21/c 1'
_atom_sites_solution_hydrogens geom
_audit_creation_date 2024-03-21
_audit_creation_method
;
Olex2 1.5
(compiled 2023.03.06 svn.rbb2c1857 for OlexSys, GUI svn.r6748)
;
_audit_update_record
;
2024-04-27 deposited with the CCDC.	2025-05-15 downloaded from the CCDC.
;
_cell_angle_alpha 90
_cell_angle_beta 102.996(3)
_cell_angle_gamma 90
_cell_formula_units_Z 4
_cell_length_a 14.6563(15)
_cell_length_b 21.5556(19)
_cell_length_c 11.8123(12)
_cell_measurement_reflns_used 4470
_cell_measurement_temperature 150.00
_cell_measurement_theta_max 25.94
_cell_measurement_theta_min 2.22
_cell_volume 3636.2(6)
_computing_cell_refinement Zr9L3
_computing_data_reduction Zr9L3
_computing_molecular_graphics 'Olex2 1.5 (Dolomanov et al., 2009)'
_computing_publication_material 'Olex2 1.5 (Dolomanov et al., 2009)'
_computing_structure_refinement 'SHELXL 2019/2 (Sheldrick, 2015)'
_diffrn_ambient_temperature 150.00
_diffrn_measured_fraction_theta_full 0.988
_diffrn_measured_fraction_theta_max 0.988
_diffrn_measurement_device_type 'Bruker APEX-II CCD'
_diffrn_measurement_method '\f and \w scans'
_diffrn_radiation_type MoK\a
_diffrn_radiation_wavelength 0.71073
_diffrn_reflns_av_R_equivalents 0.0772
_diffrn_reflns_av_unetI/netI 0.0778
_diffrn_reflns_Laue_measured_fraction_full 0.988
_diffrn_reflns_Laue_measured_fraction_max 0.988
_diffrn_reflns_limit_h_max 17
_diffrn_reflns_limit_h_min -17
_diffrn_reflns_limit_k_max 25
_diffrn_reflns_limit_k_min -22
_diffrn_reflns_limit_l_max 14
_diffrn_reflns_limit_l_min -14
_diffrn_reflns_number 19175
_diffrn_reflns_point_group_measured_fraction_full 0.988
_diffrn_reflns_point_group_measured_fraction_max 0.988
_diffrn_reflns_theta_full 25.027
_diffrn_reflns_theta_max 25.027
_diffrn_reflns_theta_min 2.219
_diffrn_source_current 1.4
_diffrn_source_power 0.07
_diffrn_source_voltage 50.0
_diffrn_standards_number 0
_exptl_absorpt_coefficient_mu 0.385
_exptl_absorpt_correction_T_max 0.7454
_exptl_absorpt_correction_T_min 0.6737
_exptl_absorpt_correction_type none
_exptl_absorpt_process_details
;
SADABS-2016/2 (Bruker,2016/2) was used for absorption correction.
wR2(int) was 0.1215 before and 0.0662 after correction.
The Ratio of minimum to maximum transmission is 0.9038.
The \l/2 correction factor is Not present.
;
_exptl_crystal_colour 'dull dark red'
_exptl_crystal_colour_lustre dull
_exptl_crystal_colour_modifier dark
_exptl_crystal_colour_primary red
_exptl_crystal_density_diffrn 1.552
_exptl_crystal_description block
_exptl_crystal_F_000 1700
_exptl_crystal_size_max 0.11
_exptl_crystal_size_mid 0.1
_exptl_crystal_size_min 0.1
_refine_diff_density_max 0.946
_refine_diff_density_min -0.720
_refine_diff_density_rms 0.120
_refine_ls_extinction_method none
_refine_ls_goodness_of_fit_ref 1.024
_refine_ls_hydrogen_treatment constr
_refine_ls_matrix_type full
_refine_ls_number_parameters 516
_refine_ls_number_reflns 6343
_refine_ls_number_restraints 0
_refine_ls_restrained_S_all 1.024
_refine_ls_R_factor_all 0.0896
_refine_ls_R_factor_gt 0.0642
_refine_ls_shift/su_max 0.000
_refine_ls_shift/su_mean 0.000
_refine_ls_structure_factor_coef Fsqd
_refine_ls_weighting_details 'w=1/[\s^2^(Fo^2^)+(0.0790P)^2^+15.4023P] where P=(Fo^2^+2Fc^2^)/3'
_refine_ls_weighting_scheme calc
_refine_ls_wR_factor_gt 0.1597
_refine_ls_wR_factor_ref 0.1763
_reflns_Friedel_coverage 0.000
_reflns_number_gt 4751
_reflns_number_total 6343
_reflns_threshold_expression 'I > 2\s(I)'
_cod_data_source_file d5sc01242b2.cif
_cod_data_source_block '__tmp___sq'
_cod_depositor_comments 'Adding full bibliography for 1574674--1574675.cif.'
_cod_database_code 1574674
_shelx_shelxl_version_number 2019/2
_shelx_space_group_comment
;
The symmetry employed for this shelxl refinement is uniquely defined
by the following loop, which should always be used as a source of
symmetry information in preference to the above space-group names.
They are only intended as comments.
;
_shelx_estimated_absorpt_t_max 0.963
_shelx_estimated_absorpt_t_min 0.959
_olex2_refinement_description
;
1. Fixed Uiso
 At 1.2 times of:
  All C(H) groups
 At 1.5 times of:
  All O(H) groups
2.a Aromatic/amide H refined with riding coordinates:
 C00S(H00S), C00Z(H00Z), C013(H013), C017(H017), C018(H018), C019(H019),
 C01C(H01C), C01H(H01H), C01K(H01K), C01M(H01M)
2.b Idealised tetrahedral OH refined as rotating group:
 O00D(H00D), O00H(H00H)
;
_platon_squeeze_void_probe_radius 1.20
_olex2_submission_special_instructions 'No special instructions were received'

loop_
_space_group_symop_operation_xyz
'x, y, z'
'-x, y+1/2, -z+1/2'
'-x, -y, -z'
'x, -y-1/2, z-1/2'

loop_
_atom_site_label
_atom_site_type_symbol
_atom_site_fract_x
_atom_site_fract_y
_atom_site_fract_z
_atom_site_U_iso_or_equiv
_atom_site_adp_type
_atom_site_occupancy
_atom_site_site_symmetry_order
_atom_site_calc_flag
_atom_site_refinement_flags_posn
_atom_site_refinement_flags_adp
_atom_site_refinement_flags_occupancy
_atom_site_disorder_assembly
_atom_site_disorder_group
Zr01 Zr 0.07444(3) 0.02728(2) 0.41317(5) 0.01518(17) Uani 1 1 d . . . . .
O002 O 0.1160(3) 0.09808(16) 0.5465(3) 0.0187(8) Uani 1 1 d . . . . .
O003 O -0.0658(3) 0.02036(17) 0.4298(3) 0.0202(8) Uani 1 1 d . . . . .
O004 O 0.0212(3) 0.12001(17) 0.3428(3) 0.0196(8) Uani 1 1 d . . . . .
O005 O 0.2140(2) -0.01791(17) 0.4866(3) 0.0209(9) Uani 1 1 d . . . . .
O006 O 0.0989(3) 0.50105(18) 0.4824(4) 0.0250(9) Uani 1 1 d . . . . .
O007 O -0.0057(3) 0.51993(16) 0.2713(3) 0.0230(9) Uani 1 1 d . . . . .
O008 O 0.1835(2) 0.07012(19) 0.3414(3) 0.0254(9) Uani 1 1 d . . . . .
O009 O 0.1909(3) 0.19119(19) 0.6846(4) 0.0281(10) Uani 1 1 d . . . . .
O00A O -0.0691(3) 0.42869(18) 0.1430(3) 0.0228(9) Uani 1 1 d . . . . .
N00B N 0.2728(3) 0.0516(2) 0.3832(4) 0.0227(11) Uani 1 1 d . . . . .
N00C N 0.1040(3) 0.1584(2) 0.5109(4) 0.0207(11) Uani 1 1 d . . . . .
O00D O 0.8951(3) 0.1202(2) 1.1049(4) 0.0388(12) Uani 1 1 d . . . . .
H00D H 0.922235 0.085868 1.120325 0.058 Uiso 1 1 calc R U . . .
N00E N 0.0152(3) 0.4613(2) 0.3129(4) 0.0195(10) Uani 1 1 d . . . . .
O00F O 0.3496(3) 0.1024(2) 0.6245(4) 0.0404(12) Uani 1 1 d . . . . .
O00G O 0.3283(3) 0.1323(2) 0.2958(4) 0.0398(12) Uani 1 1 d . . . . .
O00H O 0.2330(3) 0.0626(2) 0.7531(5) 0.0439(13) Uani 1 1 d . . . . .
H00H H 0.211063 0.087671 0.699363 0.066 Uiso 1 1 calc R U . . .
O00I O 0.7787(4) 0.0838(2) 1.2316(4) 0.0468(13) Uani 1 1 d . . . . .
O00J O 0.2945(3) 0.0548(3) 0.9761(5) 0.0496(14) Uani 1 1 d . . . . .
C00K C 0.0516(4) 0.1665(2) 0.4017(5) 0.0185(12) Uani 1 1 d . . . . .
O00L O 0.8332(3) 0.1319(3) 0.8786(5) 0.0508(14) Uani 1 1 d . . . . .
C00M C 0.1225(4) 0.2683(3) 0.5481(5) 0.0191(12) Uani 1 1 d . . . . .
C00N C 0.0319(4) 0.2301(2) 0.3598(5) 0.0199(12) Uani 1 1 d . . . . .
C00O C 0.2836(4) 0.0031(3) 0.4584(5) 0.0200(12) Uani 1 1 d . . . . .
N00P N 0.8025(4) 0.1104(3) 1.0536(5) 0.0325(13) Uani 1 1 d . . . . .
C00Q C -0.0030(4) 0.3510(3) 0.2804(5) 0.0201(12) Uani 1 1 d . . . . .
C00R C -0.0215(4) 0.4148(3) 0.2414(5) 0.0186(12) Uani 1 1 d . . . . .
C00S C -0.0387(4) 0.3012(3) 0.2102(5) 0.0220(13) Uani 1 1 d . . . . .
H00S H -0.075210 0.308524 0.134130 0.026 Uiso 1 1 calc R U . . .
C00T C 0.0529(4) 0.3410(3) 0.3938(5) 0.0197(12) Uani 1 1 d . . . . .
C00U C 0.5456(4) -0.0109(3) 0.5226(5) 0.0205(12) Uani 1 1 d . . . . .
C00V C 0.0698(4) 0.2796(2) 0.4344(5) 0.0188(12) Uani 1 1 d . . . . .
C00W C 0.6220(4) 0.0225(3) 0.4985(5) 0.0226(13) Uani 1 1 d . . . . .
N00X N 0.3262(4) 0.0775(3) 0.8009(5) 0.0362(13) Uani 1 1 d . . . . .
C00Y C 0.0871(4) 0.3909(3) 0.4686(5) 0.0204(12) Uani 1 1 d . . . . .
C00Z C 0.1352(4) 0.3793(3) 0.5794(5) 0.0219(13) Uani 1 1 d . . . . .
H00Z H 0.156440 0.413108 0.630221 0.026 Uiso 1 1 calc R U . . .
C010 C 0.4414(4) 0.0652(3) 0.4098(5) 0.0237(13) Uani 1 1 d . . . . .
C012 C 0.3450(4) 0.0871(3) 0.3561(5) 0.0268(14) Uani 1 1 d . . . . .
C013 C -0.0218(4) 0.2414(3) 0.2495(5) 0.0208(12) Uani 1 1 d . . . . .
H013 H -0.047131 0.207681 0.200751 0.025 Uiso 1 1 calc R U . . .
C014 C 0.1435(4) 0.2047(3) 0.5894(5) 0.0223(13) Uani 1 1 d . . . . .
C015 C 0.0702(4) 0.4556(3) 0.4272(5) 0.0220(13) Uani 1 1 d . . . . .
C017 C 0.1536(4) 0.3191(3) 0.6193(5) 0.0255(13) Uani 1 1 d . . . . .
H017 H 0.188061 0.312311 0.696572 0.031 Uiso 1 1 calc R U . . .
C018 C 0.6082(4) 0.0760(3) 0.4351(5) 0.0247(13) Uani 1 1 d . . . . .
H018 H 0.660276 0.098551 0.421144 0.030 Uiso 1 1 calc R U . . .
C019 C 0.5168(4) 0.0977(3) 0.3907(5) 0.0271(14) Uani 1 1 d . . . . .
H019 H 0.507172 0.135100 0.347224 0.033 Uiso 1 1 calc R U . . .
C01A C 0.6120(4) 0.0970(3) 0.9519(6) 0.0316(15) Uani 1 1 d . . . . .
C01B C 0.6450(4) 0.0876(3) 1.0724(6) 0.0318(15) Uani 1 1 d . . . . .
C01C C 0.5458(5) 0.1165(3) 0.7154(6) 0.0349(16) Uani 1 1 d . . . . .
H01C H 0.523800 0.123438 0.634426 0.042 Uiso 1 1 calc R U . . .
C01D C 0.5147(4) 0.0921(3) 0.9015(6) 0.0292(14) Uani 1 1 d . . . . .
C01E C 0.3817(4) 0.0946(3) 0.7266(6) 0.0307(15) Uani 1 1 d . . . . .
C01F C 0.7764(4) 0.1183(3) 0.9342(6) 0.0339(15) Uani 1 1 d . . . . .
C01G C 0.7452(5) 0.0923(3) 1.1274(6) 0.0366(16) Uani 1 1 d . . . . .
C01H C 0.4855(5) 0.0679(3) 1.0885(6) 0.0368(16) Uani 1 1 d . . . . .
H01H H 0.442930 0.058474 1.135925 0.044 Uiso 1 1 calc R U . . .
C01I C 0.4534(4) 0.0763(3) 0.9726(6) 0.0352(16) Uani 1 1 d . . . . .
C01J C 0.4831(5) 0.1013(3) 0.7806(6) 0.0334(15) Uani 1 1 d . . . . .
C01K C 0.5823(5) 0.0730(3) 1.1388(6) 0.0373(16) Uani 1 1 d . . . . .
H01K H 0.604310 0.066139 1.219821 0.045 Uiso 1 1 calc R U . . .
C01L C 0.6748(5) 0.1128(3) 0.8810(6) 0.0341(15) Uani 1 1 d . . . . .
C01M C 0.6411(5) 0.1220(3) 0.7646(6) 0.0376(16) Uani 1 1 d . . . . .
H01M H 0.683045 0.132317 0.716833 0.045 Uiso 1 1 calc R U . . .
C01N C 0.3520(5) 0.0693(3) 0.9209(6) 0.0364(16) Uani 1 1 d . . . . .

loop_
_atom_site_aniso_label
_atom_site_aniso_U_11
_atom_site_aniso_U_22
_atom_site_aniso_U_33
_atom_site_aniso_U_23
_atom_site_aniso_U_13
_atom_site_aniso_U_12
Zr01 0.0152(3) 0.0102(3) 0.0187(3) 0.0005(2) 0.0008(2) 0.0001(2)
O002 0.025(2) 0.0087(19) 0.019(2) 0.0008(16) -0.0001(16) -0.0011(15)
O003 0.022(2) 0.014(2) 0.025(2) 0.0022(17) 0.0061(17) -0.0010(16)
O004 0.021(2) 0.012(2) 0.023(2) -0.0012(17) -0.0007(16) -0.0005(15)
O005 0.0163(19) 0.021(2) 0.026(2) 0.0018(17) 0.0063(16) 0.0002(16)
O006 0.027(2) 0.017(2) 0.029(2) -0.0023(19) 0.0018(18) 0.0000(18)
O007 0.033(2) 0.0076(19) 0.026(2) 0.0024(17) 0.0015(18) -0.0012(16)
O008 0.015(2) 0.030(2) 0.029(2) 0.0088(19) 0.0007(17) 0.0038(17)
O009 0.032(2) 0.025(2) 0.024(2) 0.0023(18) -0.0020(19) -0.0015(18)
O00A 0.023(2) 0.018(2) 0.023(2) 0.0029(17) -0.0025(17) -0.0009(16)
N00B 0.020(2) 0.021(3) 0.027(3) 0.007(2) 0.003(2) -0.001(2)
N00C 0.028(3) 0.013(2) 0.019(3) -0.0008(19) 0.000(2) -0.0012(19)
O00D 0.031(2) 0.024(2) 0.054(3) -0.004(2) -0.007(2) 0.0039(19)
N00E 0.030(3) 0.008(2) 0.020(3) 0.0007(19) 0.004(2) -0.0005(19)
O00F 0.035(3) 0.052(3) 0.032(3) -0.007(2) 0.001(2) 0.001(2)
O00G 0.025(2) 0.043(3) 0.050(3) 0.026(2) 0.004(2) 0.001(2)
O00H 0.027(2) 0.044(3) 0.055(3) 0.019(3) -0.003(2) 0.001(2)
O00I 0.052(3) 0.050(3) 0.036(3) -0.009(2) 0.002(2) 0.002(2)
O00J 0.036(3) 0.063(4) 0.054(3) 0.006(3) 0.016(3) -0.005(2)
C00K 0.023(3) 0.010(3) 0.022(3) -0.003(2) 0.004(2) -0.001(2)
O00L 0.033(3) 0.071(4) 0.048(3) 0.013(3) 0.008(2) -0.004(3)
C00M 0.020(3) 0.022(3) 0.014(3) -0.001(2) 0.002(2) -0.001(2)
C00N 0.022(3) 0.013(3) 0.025(3) 0.001(2) 0.006(2) -0.001(2)
C00O 0.018(3) 0.021(3) 0.021(3) -0.001(2) 0.004(2) 0.000(2)
N00P 0.024(3) 0.035(3) 0.034(3) -0.006(3) -0.001(2) 0.000(2)
C00Q 0.026(3) 0.010(3) 0.025(3) 0.000(2) 0.009(3) -0.001(2)
C00R 0.018(3) 0.018(3) 0.020(3) 0.002(2) 0.005(2) -0.002(2)
C00S 0.025(3) 0.017(3) 0.021(3) 0.002(2) -0.003(2) 0.001(2)
C00T 0.019(3) 0.016(3) 0.024(3) 0.005(2) 0.005(2) -0.003(2)
C00U 0.022(3) 0.019(3) 0.019(3) -0.002(2) 0.002(2) 0.001(2)
C00V 0.021(3) 0.012(3) 0.021(3) 0.001(2) -0.001(2) 0.003(2)
C00W 0.015(3) 0.026(3) 0.027(3) -0.002(3) 0.005(2) 0.002(2)
N00X 0.026(3) 0.034(3) 0.045(4) 0.006(3) 0.003(3) 0.003(2)
C00Y 0.018(3) 0.017(3) 0.027(3) -0.002(2) 0.005(2) -0.003(2)
C00Z 0.027(3) 0.018(3) 0.019(3) -0.004(2) 0.003(2) -0.003(2)
C010 0.020(3) 0.025(3) 0.026(3) 0.005(3) 0.003(2) 0.001(2)
C012 0.027(3) 0.029(4) 0.023(3) 0.008(3) 0.003(3) 0.004(3)
C013 0.025(3) 0.010(3) 0.023(3) -0.003(2) -0.004(2) -0.004(2)
C014 0.027(3) 0.019(3) 0.021(3) -0.002(2) 0.004(3) -0.003(2)
C015 0.021(3) 0.018(3) 0.026(3) -0.001(3) 0.003(2) -0.002(2)
C017 0.029(3) 0.024(3) 0.023(3) 0.000(3) 0.004(3) 0.002(3)
C018 0.020(3) 0.022(3) 0.033(3) 0.001(3) 0.009(3) 0.000(2)
C019 0.028(3) 0.024(3) 0.028(3) 0.006(3) 0.003(3) 0.000(3)
C01A 0.026(3) 0.035(4) 0.031(4) -0.001(3) 0.003(3) 0.001(3)
C01B 0.033(4) 0.032(4) 0.029(4) 0.001(3) 0.005(3) 0.005(3)
C01C 0.037(4) 0.040(4) 0.027(4) -0.002(3) 0.006(3) 0.002(3)
C01D 0.032(3) 0.026(3) 0.031(4) 0.000(3) 0.010(3) 0.004(3)
C01E 0.028(3) 0.029(4) 0.032(4) -0.008(3) 0.001(3) 0.005(3)
C01F 0.026(3) 0.034(4) 0.040(4) 0.003(3) 0.004(3) 0.004(3)
C01G 0.038(4) 0.030(4) 0.037(4) -0.006(3) -0.001(3) 0.004(3)
C01H 0.042(4) 0.044(4) 0.027(4) 0.005(3) 0.013(3) 0.004(3)
C01I 0.029(3) 0.033(4) 0.044(4) -0.004(3) 0.010(3) 0.004(3)
C01J 0.032(4) 0.033(4) 0.035(4) 0.001(3) 0.007(3) 0.003(3)
C01K 0.041(4) 0.044(4) 0.024(3) 0.003(3) 0.001(3) 0.005(3)
C01L 0.033(4) 0.035(4) 0.031(4) 0.000(3) 0.000(3) -0.005(3)
C01M 0.044(4) 0.043(4) 0.027(4) 0.001(3) 0.011(3) -0.002(3)
C01N 0.035(4) 0.036(4) 0.036(4) 0.003(3) 0.006(3) 0.002(3)

loop_
_atom_type_symbol
_atom_type_description
_atom_type_scat_dispersion_real
_atom_type_scat_dispersion_imag
_atom_type_scat_source
C C 0.0033 0.0016 'International Tables Vol C Tables 4.2.6.8 and 6.1.1.4'
H H 0.0000 0.0000 'International Tables Vol C Tables 4.2.6.8 and 6.1.1.4'
N N 0.0061 0.0033 'International Tables Vol C Tables 4.2.6.8 and 6.1.1.4'
O O 0.0106 0.0060 'International Tables Vol C Tables 4.2.6.8 and 6.1.1.4'
Zr Zr -2.9673 0.5597 'International Tables Vol C Tables 4.2.6.8 and 6.1.1.4'

loop_
_geom_angle_atom_site_label_1
_geom_angle_atom_site_label_2
_geom_angle_atom_site_label_3
_geom_angle
_geom_angle_site_symmetry_1
_geom_angle_site_symmetry_3
_geom_angle_publ_flag
O002 Zr01 Zr01 85.52(10) . 3_556 ?
O002 Zr01 O004 70.13(13) . . ?
O002 Zr01 O005 86.71(14) . . ?
O002 Zr01 O007 139.52(13) . 2_545 ?
O002 Zr01 O00A 150.56(14) . 2_545 ?
O003 Zr01 Zr01 34.08(10) 3_556 3_556 ?
O003 Zr01 Zr01 34.73(10) . 3_556 ?
O003 Zr01 O002 95.85(14) . . ?
O003 Zr01 O002 76.81(14) 3_556 . ?
O003 Zr01 O003 68.81(17) . 3_556 ?
O003 Zr01 O004 131.63(14) 3_556 . ?
O003 Zr01 O004 80.34(14) . . ?
O003 Zr01 O005 71.71(14) 3_556 . ?
O003 Zr01 O005 138.64(14) . . ?
O003 Zr01 O007 136.11(14) 3_556 2_545 ?
O003 Zr01 O007 81.24(15) . 2_545 ?
O003 Zr01 O008 136.90(14) 3_556 . ?
O003 Zr01 O008 151.76(14) . . ?
O003 Zr01 O00A 78.23(14) 3_556 2_545 ?
O003 Zr01 O00A 89.45(14) . 2_545 ?
O004 Zr01 Zr01 107.76(10) . 3_556 ?
O004 Zr01 O005 137.67(13) . . ?
O005 Zr01 Zr01 105.03(10) . 3_556 ?
O007 Zr01 Zr01 110.42(11) 2_545 3_556 ?
O007 Zr01 O004 69.58(13) 2_545 . ?
O007 Zr01 O005 121.72(14) 2_545 . ?
O007 Zr01 O00A 69.90(14) 2_545 2_545 ?
O008 Zr01 Zr01 167.34(11) . 3_556 ?
O008 Zr01 O002 82.77(15) . . ?
O008 Zr01 O004 72.64(14) . . ?
O008 Zr01 O005 69.57(14) . . ?
O008 Zr01 O007 81.79(15) . 2_545 ?
O008 Zr01 O00A 105.61(15) . 2_545 ?
O00A Zr01 Zr01 82.50(10) 2_545 3_556 ?
O00A Zr01 O004 139.24(14) 2_545 . ?
O00A Zr01 O005 70.74(14) 2_545 . ?
N00C O002 Zr01 116.7(3) . . ?
Zr01 O003 Zr01 111.19(17) . 3_556 ?
C00K O004 Zr01 117.5(3) . . ?
C00O O005 Zr01 118.2(4) . . ?
N00E O007 Zr01 116.1(3) . 2 ?
N00B O008 Zr01 117.9(3) . . ?
C00R O00A Zr01 118.8(4) . 2 ?
O008 N00B C00O 115.3(4) . . ?
O008 N00B C012 118.3(5) . . ?
C00O N00B C012 126.0(5) . . ?
O002 N00C C014 118.1(4) . . ?
C00K N00C O002 114.9(4) . . ?
C00K N00C C014 127.0(5) . . ?
N00P O00D H00D 109.5 . . ?
O007 N00E C015 117.2(4) . . ?
C00R N00E O007 116.0(4) . . ?
C00R N00E C015 126.7(5) . . ?
N00X O00H H00H 109.5 . . ?
O004 C00K N00C 118.9(5) . . ?
O004 C00K C00N 123.2(5) . . ?
N00C C00K C00N 117.9(5) . . ?
C00V C00M C014 120.5(5) . . ?
C017 C00M C00V 118.3(5) . . ?
C017 C00M C014 121.2(5) . . ?
C00V C00N C00K 118.4(5) . . ?
C013 C00N C00K 120.7(5) . . ?
C013 C00N C00V 120.8(5) . . ?
O005 C00O N00B 118.7(5) . . ?
O005 C00O C00W 122.7(5) . 3_656 ?
N00B C00O C00W 118.6(5) . 3_656 ?
O00D N00P C01F 116.7(5) . . ?
O00D N00P C01G 116.2(5) . . ?
C01F N00P C01G 127.0(5) . . ?
C00S C00Q C00R 121.6(5) . . ?
C00S C00Q C00T 120.5(5) . . ?
C00T C00Q C00R 117.9(5) . . ?
O00A C00R N00E 117.8(5) . . ?
O00A C00R C00Q 123.0(5) . . ?
N00E C00R C00Q 119.1(5) . . ?
C00Q C00S H00S 119.7 . . ?
C013 C00S C00Q 120.6(5) . . ?
C013 C00S H00S 119.7 . . ?
C00V C00T C00Q 118.9(5) . . ?
C00V C00T C00Y 119.5(5) . . ?
C00Y C00T C00Q 121.5(5) . . ?
C00U C00U C00W 118.9(7) 3_656 . ?
C00U C00U C010 119.3(7) 3_656 3_656 ?
C010 C00U C00W 121.7(5) 3_656 . ?
C00M C00V C00N 121.1(5) . . ?
C00T C00V C00M 120.1(5) . . ?
C00T C00V C00N 118.8(5) . . ?
C00U C00W C00O 117.8(5) . 3_656 ?
C018 C00W C00O 121.3(5) . 3_656 ?
C018 C00W C00U 120.9(5) . . ?
O00H N00X C01N 113.7(5) . . ?
C01E N00X O00H 118.0(5) . . ?
C01E N00X C01N 128.3(6) . . ?
C00T C00Y C015 120.2(5) . . ?
C00Z C00Y C00T 119.8(5) . . ?
C00Z C00Y C015 120.0(5) . . ?
C00Y C00Z H00Z 119.5 . . ?
C00Y C00Z C017 121.0(5) . . ?
C017 C00Z H00Z 119.5 . . ?
C00U C010 C012 120.0(5) 3_656 . ?
C019 C010 C00U 120.6(5) . 3_656 ?
C019 C010 C012 119.4(5) . . ?
N00B C012 C010 115.0(5) . . ?
O00G C012 N00B 121.1(5) . . ?
O00G C012 C010 123.9(6) . . ?
C00N C013 H013 119.8 . . ?
C00S C013 C00N 120.4(5) . . ?
C00S C013 H013 119.8 . . ?
O009 C014 N00C 120.6(5) . . ?
O009 C014 C00M 124.4(5) . . ?
N00C C014 C00M 115.0(5) . . ?
O006 C015 N00E 120.2(5) . . ?
O006 C015 C00Y 125.4(5) . . ?
N00E C015 C00Y 114.5(5) . . ?
C00M C017 H017 119.4 . . ?
C00Z C017 C00M 121.2(6) . . ?
C00Z C017 H017 119.4 . . ?
C00W C018 H018 120.1 . . ?
C00W C018 C019 119.8(5) . . ?
C019 C018 H018 120.1 . . ?
C010 C019 C018 120.4(6) . . ?
C010 C019 H019 119.8 . . ?
C018 C019 H019 119.8 . . ?
C01B C01A C01D 119.7(6) . . ?
C01B C01A C01L 120.6(6) . . ?
C01L C01A C01D 119.6(6) . . ?
C01A C01B C01G 121.2(6) . . ?
C01K C01B C01A 119.2(6) . . ?
C01K C01B C01G 119.6(6) . . ?
C01J C01C H01C 119.2 . . ?
C01J C01C C01M 121.6(6) . . ?
C01M C01C H01C 119.2 . . ?
C01I C01D C01A 119.0(6) . . ?
C01I C01D C01J 122.0(6) . . ?
C01J C01D C01A 118.9(6) . . ?
O00F C01E N00X 121.6(6) . . ?
O00F C01E C01J 123.0(6) . . ?
N00X C01E C01J 115.4(6) . . ?
O00L C01F N00P 121.1(6) . . ?
O00L C01F C01L 122.5(6) . . ?
N00P C01F C01L 116.3(6) . . ?
O00I C01G N00P 120.3(6) . . ?
O00I C01G C01B 124.5(7) . . ?
N00P C01G C01B 115.2(6) . . ?
C01I C01H H01H 119.9 . . ?
C01I C01H C01K 120.1(6) . . ?
C01K C01H H01H 119.9 . . ?
C01D C01I C01N 119.8(6) . . ?
C01H C01I C01D 120.9(6) . . ?
C01H C01I C01N 119.3(6) . . ?
C01C C01J C01D 119.6(6) . . ?
C01C C01J C01E 121.0(6) . . ?
C01D C01J C01E 119.3(6) . . ?
C01B C01K C01H 121.0(6) . . ?
C01B C01K H01K 119.5 . . ?
C01H C01K H01K 119.5 . . ?
C01A C01L C01F 119.4(6) . . ?
C01M C01L C01A 119.5(6) . . ?
C01M C01L C01F 121.1(6) . . ?
C01C C01M H01M 119.7 . . ?
C01L C01M C01C 120.6(6) . . ?
C01L C01M H01M 119.7 . . ?
O00J C01N N00X 121.0(6) . . ?
O00J C01N C01I 123.9(6) . . ?
N00X C01N C01I 115.1(6) . . ?

loop_
_geom_bond_atom_site_label_1
_geom_bond_atom_site_label_2
_geom_bond_distance
_geom_bond_site_symmetry_2
_geom_bond_publ_flag
Zr01 Zr01 3.5164(10) 3_556 ?
Zr01 O002 2.179(4) . ?
Zr01 O003 2.149(4) 3_556 ?
Zr01 O003 2.113(4) . ?
Zr01 O004 2.237(4) . ?
Zr01 O005 2.256(4) . ?
Zr01 O007 2.191(4) 2_545 ?
Zr01 O008 2.177(4) . ?
Zr01 O00A 2.223(4) 2_545 ?
O002 N00C 1.366(6) . ?
O004 C00K 1.243(6) . ?
O005 C00O 1.229(6) . ?
O006 C015 1.200(7) . ?
O007 N00E 1.366(6) . ?
O008 N00B 1.351(6) . ?
O009 C014 1.217(7) . ?
O00A C00R 1.250(7) . ?
N00B C00O 1.357(7) . ?
N00B C012 1.399(8) . ?
N00C C00K 1.357(7) . ?
N00C C014 1.395(7) . ?
O00D H00D 0.8400 . ?
O00D N00P 1.372(7) . ?
N00E C00R 1.342(7) . ?
N00E C015 1.414(7) . ?
O00F C01E 1.203(8) . ?
O00G C012 1.198(7) . ?
O00H H00H 0.8400 . ?
O00H N00X 1.392(7) . ?
O00I C01G 1.232(8) . ?
O00J C01N 1.217(8) . ?
C00K C00N 1.463(8) . ?
O00L C01F 1.208(8) . ?
C00M C00V 1.411(8) . ?
C00M C014 1.465(8) . ?
C00M C017 1.393(8) . ?
C00N C00V 1.416(8) . ?
C00N C013 1.384(8) . ?
C00O C00W 1.470(8) 3_656 ?
N00P C01F 1.386(9) . ?
N00P C01G 1.396(9) . ?
C00Q C00R 1.456(8) . ?
C00Q C00S 1.384(8) . ?
C00Q C00T 1.421(8) . ?
C00S H00S 0.9500 . ?
C00S C013 1.374(8) . ?
C00T C00V 1.410(8) . ?
C00T C00Y 1.410(8) . ?
C00U C00U 1.404(11) 3_656 ?
C00U C00W 1.413(8) . ?
C00U C010 1.406(8) 3_656 ?
C00W C018 1.366(8) . ?
N00X C01E 1.375(9) . ?
N00X C01N 1.393(9) . ?
C00Y C00Z 1.364(8) . ?
C00Y C015 1.479(8) . ?
C00Z H00Z 0.9500 . ?
C00Z C017 1.387(8) . ?
C010 C012 1.491(8) . ?
C010 C019 1.368(8) . ?
C013 H013 0.9500 . ?
C017 H017 0.9500 . ?
C018 H018 0.9500 . ?
C018 C019 1.405(8) . ?
C019 H019 0.9500 . ?
C01A C01B 1.412(9) . ?
C01A C01D 1.420(9) . ?
C01A C01L 1.418(9) . ?
C01B C01G 1.470(9) . ?
C01B C01K 1.372(9) . ?
C01C H01C 0.9500 . ?
C01C C01J 1.365(9) . ?
C01C C01M 1.392(9) . ?
C01D C01I 1.402(9) . ?
C01D C01J 1.413(9) . ?
C01E C01J 1.487(9) . ?
C01F C01L 1.484(9) . ?
C01H H01H 0.9500 . ?
C01H C01I 1.356(9) . ?
C01H C01K 1.414(9) . ?
C01I C01N 1.482(9) . ?
C01K H01K 0.9500 . ?
C01L C01M 1.367(9) . ?
C01M H01M 0.9500 . ?

loop_
_geom_torsion_atom_site_label_1
_geom_torsion_atom_site_label_2
_geom_torsion_atom_site_label_3
_geom_torsion_atom_site_label_4
_geom_torsion
_geom_torsion_site_symmetry_1
_geom_torsion_site_symmetry_2
_geom_torsion_site_symmetry_3
_geom_torsion_site_symmetry_4
_geom_torsion_publ_flag
Zr01 O002 N00C C00K 12.0(6) . . . . ?
Zr01 O002 N00C C014 -169.8(4) . . . . ?
Zr01 O004 C00K N00C -9.2(6) . . . . ?
Zr01 O004 C00K C00N 172.1(4) . . . . ?
Zr01 O005 C00O N00B -1.1(7) . . . . ?
Zr01 O005 C00O C00W 179.6(4) . . . 3_656 ?
Zr01 O007 N00E C00R -9.9(6) 2 . . . ?
Zr01 O007 N00E C015 172.0(4) 2 . . . ?
Zr01 O008 N00B C00O 6.4(6) . . . . ?
Zr01 O008 N00B C012 -167.0(4) . . . . ?
Zr01 O00A C00R N00E 7.4(6) 2 . . . ?
Zr01 O00A C00R C00Q -171.4(4) 2 . . . ?
O002 N00C C00K O004 -1.7(7) . . . . ?
O002 N00C C00K C00N 177.0(4) . . . . ?
O002 N00C C014 O009 3.5(8) . . . . ?
O002 N00C C014 C00M -176.0(4) . . . . ?
O004 C00K C00N C00V 179.7(5) . . . . ?
O004 C00K C00N C013 -0.8(9) . . . . ?
O007 N00E C00R O00A 1.7(7) . . . . ?
O007 N00E C00R C00Q -179.4(4) . . . . ?
O007 N00E C015 O006 -2.2(8) . . . . ?
O007 N00E C015 C00Y 177.7(4) . . . . ?
O008 N00B C00O O005 -3.4(8) . . . . ?
O008 N00B C00O C00W 175.9(5) . . . 3_656 ?
O008 N00B C012 O00G -1.2(9) . . . . ?
O008 N00B C012 C010 177.5(5) . . . . ?
N00C C00K C00N C00V 1.0(8) . . . . ?
N00C C00K C00N C013 -179.5(5) . . . . ?
O00D N00P C01F O00L 1.5(9) . . . . ?
O00D N00P C01F C01L -175.1(5) . . . . ?
O00D N00P C01G O00I -2.7(9) . . . . ?
O00D N00P C01G C01B 174.7(5) . . . . ?
O00F C01E C01J C01C -0.5(10) . . . . ?
O00F C01E C01J C01D 179.2(6) . . . . ?
O00H N00X C01E O00F 7.0(9) . . . . ?
O00H N00X C01E C01J -171.8(5) . . . . ?
O00H N00X C01N O00J -4.9(10) . . . . ?
O00H N00X C01N C01I 172.0(5) . . . . ?
C00K N00C C014 O009 -178.6(5) . . . . ?
C00K N00C C014 C00M 1.9(8) . . . . ?
C00K C00N C00V C00M -2.3(8) . . . . ?
C00K C00N C00V C00T 178.6(5) . . . . ?
C00K C00N C013 C00S -179.0(5) . . . . ?
O00L C01F C01L C01A -179.5(7) . . . . ?
O00L C01F C01L C01M 1.1(11) . . . . ?
C00O N00B C012 O00G -173.9(6) . . . . ?
C00O N00B C012 C010 4.8(9) . . . . ?
C00O C00W C018 C019 177.1(5) 3_656 . . . ?
N00P C01F C01L C01A -3.0(9) . . . . ?
N00P C01F C01L C01M 177.6(6) . . . . ?
C00Q C00S C013 C00N -0.5(9) . . . . ?
C00Q C00T C00V C00M -177.9(5) . . . . ?
C00Q C00T C00V C00N 1.2(8) . . . . ?
C00Q C00T C00Y C00Z 175.6(5) . . . . ?
C00Q C00T C00Y C015 -4.0(8) . . . . ?
C00R N00E C015 O006 180.0(5) . . . . ?
C00R N00E C015 C00Y -0.1(8) . . . . ?
C00R C00Q C00S C013 -178.8(5) . . . . ?
C00R C00Q C00T C00V 178.5(5) . . . . ?
C00R C00Q C00T C00Y 2.2(8) . . . . ?
C00S C00Q C00R O00A -0.9(9) . . . . ?
C00S C00Q C00R N00E -179.8(5) . . . . ?
C00S C00Q C00T C00V -1.3(8) . . . . ?
C00S C00Q C00T C00Y -177.5(5) . . . . ?
C00T C00Q C00R O00A 179.4(5) . . . . ?
C00T C00Q C00R N00E 0.5(8) . . . . ?
C00T C00Q C00S C013 0.9(9) . . . . ?
C00T C00Y C00Z C017 1.9(9) . . . . ?
C00T C00Y C015 O006 -177.2(5) . . . . ?
C00T C00Y C015 N00E 2.9(8) . . . . ?
C00U C00U C00W C00O -176.8(6) 3_656 . . 3_656 ?
C00U C00U C00W C018 1.8(10) 3_656 . . . ?
C00U C00W C018 C019 -1.5(9) . . . . ?
C00U C010 C012 N00B 2.8(8) 3_656 . . . ?
C00U C010 C012 O00G -178.6(6) 3_656 . . . ?
C00U C010 C019 C018 2.3(9) 3_656 . . . ?
C00V C00M C014 O009 177.5(6) . . . . ?
C00V C00M C014 N00C -3.0(8) . . . . ?
C00V C00M C017 C00Z -1.3(8) . . . . ?
C00V C00N C013 C00S 0.5(9) . . . . ?
C00V C00T C00Y C00Z -0.6(8) . . . . ?
C00V C00T C00Y C015 179.8(5) . . . . ?
C00W C018 C019 C010 -0.5(9) . . . . ?
N00X C01E C01J C01C 178.3(6) . . . . ?
N00X C01E C01J C01D -2.1(9) . . . . ?
C00Y C00T C00V C00M -1.6(8) . . . . ?
C00Y C00T C00V C00N 177.5(5) . . . . ?
C00Y C00Z C017 C00M -0.9(9) . . . . ?
C00Z C00Y C015 O006 3.2(9) . . . . ?
C00Z C00Y C015 N00E -176.7(5) . . . . ?
C010 C00U C00W C00O 3.1(9) 3_656 . . 3_656 ?
C010 C00U C00W C018 -178.3(6) 3_656 . . . ?
C012 N00B C00O O005 169.5(5) . . . . ?
C012 N00B C00O C00W -11.3(9) . . . 3_656 ?
C012 C010 C019 C018 -176.5(6) . . . . ?
C013 C00N C00V C00M 178.2(5) . . . . ?
C013 C00N C00V C00T -0.8(8) . . . . ?
C014 N00C C00K O004 -179.7(5) . . . . ?
C014 N00C C00K C00N -0.9(8) . . . . ?
C014 C00M C00V C00N 3.3(8) . . . . ?
C014 C00M C00V C00T -177.6(5) . . . . ?
C014 C00M C017 C00Z 178.8(5) . . . . ?
C015 N00E C00R O00A 179.5(5) . . . . ?
C015 N00E C00R C00Q -1.6(8) . . . . ?
C015 C00Y C00Z C017 -178.6(5) . . . . ?
C017 C00M C00V C00N -176.6(5) . . . . ?
C017 C00M C00V C00T 2.5(8) . . . . ?
C017 C00M C014 O009 -2.6(9) . . . . ?
C017 C00M C014 N00C 176.9(5) . . . . ?
C019 C010 C012 N00B -178.4(6) . . . . ?
C019 C010 C012 O00G 0.2(10) . . . . ?
C01A C01B C01G O00I -178.9(7) . . . . ?
C01A C01B C01G N00P 3.9(9) . . . . ?
C01A C01B C01K C01H -0.7(10) . . . . ?
C01A C01D C01I C01H 2.2(10) . . . . ?
C01A C01D C01I C01N -178.3(6) . . . . ?
C01A C01D C01J C01C -2.0(10) . . . . ?
C01A C01D C01J C01E 178.4(6) . . . . ?
C01A C01L C01M C01C 0.4(11) . . . . ?
C01B C01A C01D C01I -1.7(10) . . . . ?
C01B C01A C01D C01J -179.6(6) . . . . ?
C01B C01A C01L C01F 1.0(10) . . . . ?
C01B C01A C01L C01M -179.6(7) . . . . ?
C01D C01A C01B C01G 180.0(6) . . . . ?
C01D C01A C01B C01K 0.9(10) . . . . ?
C01D C01A C01L C01F 179.5(6) . . . . ?
C01D C01A C01L C01M -1.1(10) . . . . ?
C01D C01I C01N O00J 178.8(7) . . . . ?
C01D C01I C01N N00X 2.0(9) . . . . ?
C01E N00X C01N O00J 178.9(7) . . . . ?
C01E N00X C01N C01I -4.1(10) . . . . ?
C01F N00P C01G O00I 176.1(6) . . . . ?
C01F N00P C01G C01B -6.6(10) . . . . ?
C01F C01L C01M C01C 179.8(7) . . . . ?
C01G N00P C01F O00L -177.2(7) . . . . ?
C01G N00P C01F C01L 6.2(10) . . . . ?
C01G C01B C01K C01H -179.8(6) . . . . ?
C01H C01I C01N O00J -1.7(11) . . . . ?
C01H C01I C01N N00X -178.5(6) . . . . ?
C01I C01D C01J C01C -179.9(6) . . . . ?
C01I C01D C01J C01E 0.5(10) . . . . ?
C01I C01H C01K C01B 1.2(11) . . . . ?
C01J C01C C01M C01L -0.5(11) . . . . ?
C01J C01D C01I C01H -179.9(7) . . . . ?
C01J C01D C01I C01N -0.4(10) . . . . ?
C01K C01B C01G O00I 0.2(11) . . . . ?
C01K C01B C01G N00P -177.0(6) . . . . ?
C01K C01H C01I C01D -2.0(11) . . . . ?
C01K C01H C01I C01N 178.5(6) . . . . ?
C01L C01A C01B C01G -1.5(10) . . . . ?
C01L C01A C01B C01K 179.4(6) . . . . ?
C01L C01A C01D C01I 179.8(6) . . . . ?
C01L C01A C01D C01J 1.9(10) . . . . ?
C01M C01C C01J C01D 1.3(10) . . . . ?
C01M C01C C01J C01E -179.0(6) . . . . ?
C01N N00X C01E O00F -177.1(7) . . . . ?
C01N N00X C01E C01J 4.2(10) . . . . ?

loop_
_platon_squeeze_void_nr
_platon_squeeze_void_average_x
_platon_squeeze_void_average_y
_platon_squeeze_void_average_z
_platon_squeeze_void_volume
_platon_squeeze_void_count_electrons
_platon_squeeze_void_content
1 0.425 0.750 0.066 431 144 '3.6 dmf'
2 0.575 0.250 0.068 431 143 '3.6 dmf'
